data_4075045
loop_
_publ_author_name
'Salem, Hiyam'
'Ben-David, Yehoshoa'
'Shimon, Linda J. W.'
'Milstein, David'

_publ_section_title
;
 Exclusive C&#x2212;C Activation and an Apparent \a-H Elimination with a
 Rhodium Phosphinite Pincer Complex
;
_journal_issue 9
_journal_name_full Organometallics
_journal_page_first 2292
_journal_paper_doi 10.1021/om060005q
_journal_volume 25
_journal_year 2006
_chemical_formula_sum 'C25 H38 B F4 O2 P2 Rh'
_chemical_formula_weight 622.21
_chemical_name_systematic
; 
 ? 
;
_space_group_IT_number 2
_symmetry_cell_setting triclinic
_symmetry_space_group_name_Hall '-P 1'
_symmetry_space_group_name_H-M 'P -1'
_atom_sites_solution_hydrogens geom
_atom_sites_solution_primary direct
_atom_sites_solution_secondary difmap
_audit_creation_method SHELXL-97
_cell_angle_alpha 81.42(3)
_cell_angle_beta 80.96(3)
_cell_angle_gamma 73.63(3)
_cell_formula_units_Z 2
_cell_length_a 8.1060(16)
_cell_length_b 12.576(3)
_cell_length_c 14.082(3)
_cell_measurement_reflns_used 6088
_cell_measurement_temperature 120(2)
_cell_measurement_theta_max 27.48
_cell_measurement_theta_min 2.55
_cell_volume 1351.9(6)
_computing_cell_refinement HKL
_computing_data_collection 'Collect package (Bruker Nonius)'
_computing_data_reduction HKL
_computing_structure_refinement 'SHELXL-97 (Sheldrick, 1997)'
_computing_structure_solution 'SHELXS-97 (Sheldrick, 1990)'
_diffrn_ambient_temperature 120(2)
_diffrn_measured_fraction_theta_full 0.996
_diffrn_measured_fraction_theta_max 0.996
_diffrn_measurement_device_type 'NoniusKappa CCD'
_diffrn_measurement_method 'phi and omega scans'
_diffrn_radiation_monochromator graphite
_diffrn_radiation_source 'fine-focus sealed tube'
_diffrn_radiation_type MoK\a
_diffrn_radiation_wavelength 0.71073
_diffrn_reflns_av_R_equivalents 0.0000
_diffrn_reflns_av_sigmaI/netI 0.0281
_diffrn_reflns_limit_h_max 10
_diffrn_reflns_limit_h_min 0
_diffrn_reflns_limit_k_max 16
_diffrn_reflns_limit_k_min -15
_diffrn_reflns_limit_l_max 18
_diffrn_reflns_limit_l_min -17
_diffrn_reflns_number 6200
_diffrn_reflns_theta_full 27.50
_diffrn_reflns_theta_max 27.50
_diffrn_reflns_theta_min 2.73
_exptl_absorpt_coefficient_mu 0.799
_exptl_absorpt_correction_T_max 0.9244
_exptl_absorpt_correction_T_min 0.7406
_exptl_absorpt_correction_type none
_exptl_crystal_colour orange
_exptl_crystal_density_diffrn 1.529
_exptl_crystal_density_method 'not measured'
_exptl_crystal_description plate
_exptl_crystal_F_000 640
_exptl_crystal_size_max 0.40
_exptl_crystal_size_mid 0.20
_exptl_crystal_size_min 0.10
_refine_diff_density_max 0.600
_refine_diff_density_min -1.144
_refine_diff_density_rms 0.117
_refine_ls_extinction_method none
_refine_ls_goodness_of_fit_ref 1.017
_refine_ls_hydrogen_treatment riding
_refine_ls_matrix_type full
_refine_ls_number_parameters 324
_refine_ls_number_reflns 6200
_refine_ls_number_restraints 0
_refine_ls_restrained_S_all 1.017
_refine_ls_R_factor_all 0.0428
_refine_ls_R_factor_gt 0.0379
_refine_ls_shift/su_max 0.001
_refine_ls_shift/su_mean 0.000
_refine_ls_structure_factor_coef Fsqd
_refine_ls_weighting_details 'calc w=1/[\s^2^(Fo^2^)+(0.0691P)^2^+1.2891P] where P=(Fo^2^+2Fc^2^)/3'
_refine_ls_weighting_scheme calc
_refine_ls_wR_factor_gt 0.0971
_refine_ls_wR_factor_ref 0.1004
_reflns_number_gt 5600
_reflns_number_total 6200
_reflns_threshold_expression >2sigma(I)
_cod_data_source_file om060005qsi20060222_014339.cif
_cod_data_source_block m550
_cod_depositor_comments
;
The following automatic conversions were performed:

'_symmetry_cell_setting' value 'Triclinic' changed to 'triclinic'
according to /home/saulius/struct/CIF-dictionaries/cif_core.dic
dictionary named 'cif_core.dic' version 2.4.1 from 2010-06-29.

Automatic conversion script
Id: cif_fix_values 1715 2011-07-08 13:25:40Z adriana 
;
_cod_original_cell_volume 1351.9(5)
_cod_original_sg_symbol_H-M P-1
_cod_database_code 4075045

loop_
_symmetry_equiv_pos_as_xyz
'x, y, z'
'-x, -y, -z'

loop_
_atom_site_label
_atom_site_type_symbol
_atom_site_fract_x
_atom_site_fract_y
_atom_site_fract_z
_atom_site_U_iso_or_equiv
_atom_site_adp_type
_atom_site_occupancy
_atom_site_symmetry_multiplicity
_atom_site_calc_flag
_atom_site_refinement_flags
Rh1 Rh 0.16832(2) 0.262467(14) 0.255525(12) 0.01282(8) Uani 1 1 d .
P2 P 0.24878(8) 0.42771(5) 0.24072(4) 0.01442(13) Uani 1 1 d .
P3 P 0.09658(8) 0.11382(5) 0.20690(4) 0.01360(13) Uani 1 1 d .
O1 O 0.2319(2) 0.08586(14) 0.10745(13) 0.0176(4) Uani 1 1 d .
O2 O 0.3700(2) 0.42662(15) 0.13407(13) 0.0192(4) Uani 1 1 d .
C1 C 0.2909(3) 0.2591(2) 0.12268(18) 0.0152(5) Uani 1 1 d .
C2 C 0.3743(3) 0.3410(2) 0.08054(18) 0.0162(5) Uani 1 1 d .
C3 C 0.4620(3) 0.3409(2) -0.01237(19) 0.0198(5) Uani 1 1 d .
H3 H 0.5134 0.3994 -0.0399 0.024 Uiso 1 1 calc R
C4 C 0.4727(3) 0.2525(2) -0.06419(18) 0.0194(5) Uani 1 1 d .
H4 H 0.5323 0.2509 -0.1279 0.023 Uiso 1 1 calc R
C5 C 0.3975(3) 0.1661(2) -0.02428(19) 0.0195(5) Uani 1 1 d .
H5 H 0.4076 0.1052 -0.0593 0.023 Uiso 1 1 calc R
C6 C 0.3077(3) 0.1718(2) 0.06797(18) 0.0160(5) Uani 1 1 d .
C21 C 0.3982(3) 0.4448(2) 0.31893(18) 0.0177(5) Uani 1 1 d .
H21 H 0.5043 0.3814 0.3105 0.021 Uiso 1 1 calc R
C22 C 0.0916(3) 0.5640(2) 0.2189(2) 0.0222(5) Uani 1 1 d .
H22 H 0.1598 0.6181 0.1890 0.027 Uiso 1 1 calc R
C23 C -0.0138(4) 0.6091(2) 0.3108(2) 0.0305(6) Uani 1 1 d .
H23A H -0.0975 0.6801 0.2937 0.046 Uiso 1 1 calc R
H23B H 0.0640 0.6209 0.3525 0.046 Uiso 1 1 calc R
H23C H -0.0757 0.5554 0.3452 0.046 Uiso 1 1 calc R
C24 C -0.0243(4) 0.5588(3) 0.1443(3) 0.0369(7) Uani 1 1 d .
H24A H -0.1076 0.5167 0.1746 0.055 Uiso 1 1 calc R
H24B H 0.0475 0.5218 0.0897 0.055 Uiso 1 1 calc R
H24C H -0.0870 0.6347 0.1211 0.055 Uiso 1 1 calc R
C25 C 0.3266(4) 0.4327(2) 0.4269(2) 0.0246(6) Uani 1 1 d .
H25A H 0.4221 0.4153 0.4664 0.037 Uiso 1 1 calc R
H25B H 0.2687 0.3725 0.4398 0.037 Uiso 1 1 calc R
H25C H 0.2434 0.5028 0.4432 0.037 Uiso 1 1 calc R
C26 C 0.4584(4) 0.5511(2) 0.2900(2) 0.0233(5) Uani 1 1 d .
H26A H 0.3607 0.6161 0.3022 0.035 Uiso 1 1 calc R
H26B H 0.5028 0.5558 0.2210 0.035 Uiso 1 1 calc R
H26C H 0.5504 0.5495 0.3282 0.035 Uiso 1 1 calc R
C31 C -0.1174(3) 0.1712(2) 0.16314(19) 0.0189(5) Uani 1 1 d .
H31 H -0.2057 0.1497 0.2148 0.023 Uiso 1 1 calc R
C32 C 0.1077(3) -0.0268(2) 0.26741(18) 0.0167(5) Uani 1 1 d .
H32 H 0.2277 -0.0574 0.2859 0.020 Uiso 1 1 calc R
C33 C -0.1337(4) 0.1276(3) 0.0701(2) 0.0293(6) Uani 1 1 d .
H33A H -0.2521 0.1584 0.0535 0.044 Uiso 1 1 calc R
H33B H -0.1072 0.0460 0.0799 0.044 Uiso 1 1 calc R
H33C H -0.0521 0.1504 0.0173 0.044 Uiso 1 1 calc R
C34 C -0.1599(3) 0.2992(2) 0.1491(2) 0.0227(5) Uani 1 1 d .
H34A H -0.0780 0.3229 0.0970 0.034 Uiso 1 1 calc R
H34B H -0.1506 0.3264 0.2093 0.034 Uiso 1 1 calc R
H34C H -0.2780 0.3300 0.1321 0.034 Uiso 1 1 calc R
C35 C -0.0151(4) -0.0222(2) 0.36230(19) 0.0237(5) Uani 1 1 d .
H35A H -0.1353 0.0000 0.3478 0.035 Uiso 1 1 calc R
H35B H 0.0029 0.0324 0.3999 0.035 Uiso 1 1 calc R
H35C H 0.0086 -0.0959 0.3998 0.035 Uiso 1 1 calc R
C36 C 0.0822(4) -0.1089(2) 0.2046(2) 0.0235(5) Uani 1 1 d .
H36A H 0.1162 -0.1849 0.2373 0.035 Uiso 1 1 calc R
H36B H 0.1539 -0.1042 0.1421 0.035 Uiso 1 1 calc R
H36C H -0.0399 -0.0903 0.1943 0.035 Uiso 1 1 calc R
C10 C 0.4029(3) 0.1838(2) 0.30847(19) 0.0171(5) Uani 1 1 d .
H10A H 0.4972 0.2042 0.2622 0.020 Uiso 1 1 calc R
H10B H 0.4028 0.2123 0.3703 0.020 Uiso 1 1 calc R
C11 C 0.4411(3) 0.0610(2) 0.32490(18) 0.0156(5) Uani 1 1 d .
C12 C 0.5443(3) -0.0058(2) 0.25571(19) 0.0181(5) Uani 1 1 d .
H12 H 0.5850 0.0282 0.1951 0.022 Uiso 1 1 calc R
C13 C 0.5886(3) -0.1219(2) 0.2741(2) 0.0213(5) Uani 1 1 d .
H13 H 0.6601 -0.1662 0.2266 0.026 Uiso 1 1 calc R
C14 C 0.5280(4) -0.1728(2) 0.3621(2) 0.0247(6) Uani 1 1 d .
H14 H 0.5575 -0.2518 0.3746 0.030 Uiso 1 1 calc R
C15 C 0.4240(4) -0.1075(2) 0.4316(2) 0.0246(6) Uani 1 1 d .
H15 H 0.3824 -0.1420 0.4917 0.030 Uiso 1 1 calc R
C16 C 0.3810(3) 0.0078(2) 0.41339(19) 0.0192(5) Uani 1 1 d .
H16 H 0.3099 0.0516 0.4614 0.023 Uiso 1 1 calc R
B1 B -0.1497(4) 0.2983(3) 0.4251(2) 0.0219(6) Uani 1 1 d .
F1 F 0.0356(2) 0.25785(13) 0.40664(11) 0.0226(3) Uani 1 1 d .
F2 F -0.2233(2) 0.23310(14) 0.38247(12) 0.0269(4) Uani 1 1 d .
F3 F -0.1958(2) 0.29107(15) 0.52391(12) 0.0285(4) Uani 1 1 d .
F4 F -0.1957(2) 0.40699(14) 0.38263(14) 0.0356(4) Uani 1 1 d .

loop_
_atom_site_aniso_label
_atom_site_aniso_U_11
_atom_site_aniso_U_22
_atom_site_aniso_U_33
_atom_site_aniso_U_23
_atom_site_aniso_U_13
_atom_site_aniso_U_12
Rh1 0.01149(11) 0.01330(11) 0.01314(11) -0.00157(7) -0.00117(7) -0.00257(7)
P2 0.0147(3) 0.0125(3) 0.0158(3) -0.0013(2) -0.0021(2) -0.0031(2)
P3 0.0126(3) 0.0148(3) 0.0141(3) -0.0018(2) -0.0021(2) -0.0044(2)
O1 0.0192(9) 0.0160(8) 0.0179(9) -0.0053(7) 0.0002(7) -0.0050(7)
O2 0.0229(9) 0.0187(9) 0.0180(9) -0.0026(7) -0.0008(7) -0.0094(7)
C1 0.0118(11) 0.0156(11) 0.0174(11) -0.0031(9) -0.0031(9) -0.0009(9)
C2 0.0157(11) 0.0171(11) 0.0150(11) -0.0001(9) -0.0027(9) -0.0035(9)
C3 0.0175(12) 0.0237(13) 0.0175(12) 0.0018(10) -0.0012(9) -0.0068(10)
C4 0.0190(12) 0.0226(13) 0.0140(11) -0.0013(9) 0.0008(9) -0.0031(10)
C5 0.0201(12) 0.0197(12) 0.0175(12) -0.0069(10) -0.0015(10) -0.0012(10)
C6 0.0130(11) 0.0170(11) 0.0178(12) -0.0007(9) -0.0029(9) -0.0038(9)
C21 0.0206(12) 0.0155(11) 0.0178(12) -0.0007(9) -0.0046(10) -0.0055(9)
C22 0.0203(12) 0.0121(11) 0.0339(15) 0.0009(10) -0.0075(11) -0.0033(9)
C23 0.0224(14) 0.0187(13) 0.0452(18) -0.0063(12) 0.0046(12) -0.0003(11)
C24 0.0349(17) 0.0260(15) 0.051(2) 0.0013(14) -0.0238(15) -0.0024(13)
C25 0.0343(15) 0.0207(13) 0.0201(13) -0.0043(10) -0.0045(11) -0.0075(11)
C26 0.0225(13) 0.0202(13) 0.0302(14) -0.0015(11) -0.0078(11) -0.0090(10)
C31 0.0159(11) 0.0194(12) 0.0214(12) -0.0034(10) -0.0047(9) -0.0028(9)
C32 0.0172(11) 0.0152(11) 0.0184(12) -0.0014(9) -0.0033(9) -0.0050(9)
C33 0.0265(14) 0.0334(15) 0.0292(15) -0.0076(12) -0.0155(12) -0.0010(12)
C34 0.0198(12) 0.0215(13) 0.0249(13) -0.0014(10) -0.0061(10) -0.0009(10)
C35 0.0254(13) 0.0233(13) 0.0203(13) 0.0016(10) -0.0005(10) -0.0065(11)
C36 0.0259(14) 0.0181(12) 0.0283(14) -0.0046(10) -0.0034(11) -0.0075(10)
C10 0.0137(11) 0.0160(11) 0.0212(12) -0.0026(9) -0.0074(9) -0.0005(9)
C11 0.0132(11) 0.0160(11) 0.0192(12) -0.0003(9) -0.0072(9) -0.0042(9)
C12 0.0133(11) 0.0188(12) 0.0216(12) -0.0008(10) -0.0043(9) -0.0027(9)
C13 0.0188(12) 0.0182(12) 0.0275(14) -0.0072(10) -0.0070(10) -0.0013(10)
C14 0.0282(14) 0.0162(12) 0.0324(15) 0.0019(11) -0.0150(12) -0.0063(10)
C15 0.0287(14) 0.0291(14) 0.0202(13) 0.0043(11) -0.0092(11) -0.0148(11)
C16 0.0174(12) 0.0242(13) 0.0183(12) -0.0023(10) -0.0044(9) -0.0080(10)
B1 0.0219(14) 0.0224(14) 0.0207(14) -0.0028(11) 0.0006(11) -0.0061(12)
F1 0.0196(7) 0.0297(8) 0.0168(7) -0.0033(6) 0.0004(6) -0.0050(6)
F2 0.0271(8) 0.0332(9) 0.0245(8) -0.0073(7) -0.0003(7) -0.0138(7)
F3 0.0315(9) 0.0344(9) 0.0203(8) -0.0101(7) 0.0085(7) -0.0124(7)
F4 0.0361(10) 0.0217(8) 0.0452(11) 0.0046(8) -0.0079(8) -0.0040(7)

loop_
_atom_type_symbol
_atom_type_description
_atom_type_scat_dispersion_real
_atom_type_scat_dispersion_imag
_atom_type_scat_source
C C 0.0033 0.0016 'International Tables Vol C Tables 4.2.6.8 and 6.1.1.4'
H H 0.0000 0.0000 'International Tables Vol C Tables 4.2.6.8 and 6.1.1.4'
B B 0.0013 0.0007 'International Tables Vol C Tables 4.2.6.8 and 6.1.1.4'
F F 0.0171 0.0103 'International Tables Vol C Tables 4.2.6.8 and 6.1.1.4'
P P 0.1023 0.0942 'International Tables Vol C Tables 4.2.6.8 and 6.1.1.4'
Rh Rh -1.1178 0.9187 'International Tables Vol C Tables 4.2.6.8 and 6.1.1.4'
O O 0.0106 0.0060 'International Tables Vol C Tables 4.2.6.8 and 6.1.1.4'

loop_
_geom_angle_atom_site_label_1
_geom_angle_atom_site_label_2
_geom_angle_atom_site_label_3
_geom_angle
C1 Rh1 C10 89.07(10)
C1 Rh1 F1 177.36(8)
C10 Rh1 F1 89.31(9)
C1 Rh1 P2 80.94(8)
C10 Rh1 P2 87.20(8)
F1 Rh1 P2 101.06(5)
C1 Rh1 P3 79.28(8)
C10 Rh1 P3 101.75(7)
F1 Rh1 P3 99.01(5)
P2 Rh1 P3 158.11(2)
O2 P2 C21 100.96(11)
O2 P2 C22 98.74(12)
C21 P2 C22 107.45(12)
O2 P2 Rh1 102.70(7)
C21 P2 Rh1 120.60(9)
C22 P2 Rh1 121.39(9)
O1 P3 C32 100.98(11)
O1 P3 C31 104.06(11)
C32 P3 C31 108.33(12)
O1 P3 Rh1 103.43(7)
C32 P3 Rh1 130.53(8)
C31 P3 Rh1 106.47(9)
C6 O1 P3 113.48(15)
C2 O2 P2 115.64(16)
C2 C1 C6 116.4(2)
C2 C1 Rh1 121.52(18)
C6 C1 Rh1 122.02(19)
C3 C2 O2 118.3(2)
C3 C2 C1 123.0(2)
O2 C2 C1 118.8(2)
C2 C3 C4 118.2(2)
C2 C3 H3 120.9
C4 C3 H3 120.9
C3 C4 C5 121.3(2)
C3 C4 H4 119.4
C5 C4 H4 119.4
C6 C5 C4 118.2(2)
C6 C5 H5 120.9
C4 C5 H5 120.9
C5 C6 O1 118.1(2)
C5 C6 C1 122.9(2)
O1 C6 C1 119.0(2)
C26 C21 C25 112.0(2)
C26 C21 P2 113.77(18)
C25 C21 P2 112.11(18)
C26 C21 H21 106.1
C25 C21 H21 106.1
P2 C21 H21 106.1
C23 C22 C24 112.1(2)
C23 C22 P2 113.8(2)
C24 C22 P2 110.06(19)
C23 C22 H22 106.8
C24 C22 H22 106.8
P2 C22 H22 106.8
C22 C23 H23A 109.5
C22 C23 H23B 109.5
H23A C23 H23B 109.5
C22 C23 H23C 109.5
H23A C23 H23C 109.5
H23B C23 H23C 109.5
C22 C24 H24A 109.5
C22 C24 H24B 109.5
H24A C24 H24B 109.5
C22 C24 H24C 109.5
H24A C24 H24C 109.5
H24B C24 H24C 109.5
C21 C25 H25A 109.5
C21 C25 H25B 109.5
H25A C25 H25B 109.5
C21 C25 H25C 109.5
H25A C25 H25C 109.5
H25B C25 H25C 109.5
C21 C26 H26A 109.5
C21 C26 H26B 109.5
H26A C26 H26B 109.5
C21 C26 H26C 109.5
H26A C26 H26C 109.5
H26B C26 H26C 109.5
C33 C31 C34 110.1(2)
C33 C31 P3 114.24(18)
C34 C31 P3 109.37(18)
C33 C31 H31 107.6
C34 C31 H31 107.6
P3 C31 H31 107.6
C36 C32 C35 111.7(2)
C36 C32 P3 115.22(18)
C35 C32 P3 110.53(17)
C36 C32 H32 106.2
C35 C32 H32 106.2
P3 C32 H32 106.2
C31 C33 H33A 109.5
C31 C33 H33B 109.5
H33A C33 H33B 109.5
C31 C33 H33C 109.5
H33A C33 H33C 109.5
H33B C33 H33C 109.5
C31 C34 H34A 109.5
C31 C34 H34B 109.5
H34A C34 H34B 109.5
C31 C34 H34C 109.5
H34A C34 H34C 109.5
H34B C34 H34C 109.5
C32 C35 H35A 109.5
C32 C35 H35B 109.5
H35A C35 H35B 109.5
C32 C35 H35C 109.5
H35A C35 H35C 109.5
H35B C35 H35C 109.5
C32 C36 H36A 109.5
C32 C36 H36B 109.5
H36A C36 H36B 109.5
C32 C36 H36C 109.5
H36A C36 H36C 109.5
H36B C36 H36C 109.5
C11 C10 Rh1 114.58(16)
C11 C10 H10A 108.6
Rh1 C10 H10A 108.6
C11 C10 H10B 108.6
Rh1 C10 H10B 108.6
H10A C10 H10B 107.6
C12 C11 C16 118.0(2)
C12 C11 C10 121.4(2)
C16 C11 C10 120.5(2)
C11 C12 C13 121.0(2)
C11 C12 H12 119.5
C13 C12 H12 119.5
C14 C13 C12 120.0(3)
C14 C13 H13 120.0
C12 C13 H13 120.0
C13 C14 C15 119.7(2)
C13 C14 H14 120.1
C15 C14 H14 120.1
C16 C15 C14 120.2(3)
C16 C15 H15 119.9
C14 C15 H15 119.9
C15 C16 C11 121.0(3)
C15 C16 H16 119.5
C11 C16 H16 119.5
F3 B1 F4 111.8(2)
F3 B1 F2 111.3(2)
F4 B1 F2 109.5(2)
F3 B1 F1 108.3(2)
F4 B1 F1 107.6(2)
F2 B1 F1 108.2(2)
B1 F1 Rh1 120.45(16)

loop_
_geom_bond_atom_site_label_1
_geom_bond_atom_site_label_2
_geom_bond_distance
Rh1 C1 1.976(3)
Rh1 C10 2.078(2)
Rh1 F1 2.2289(17)
Rh1 P2 2.3194(8)
Rh1 P3 2.3283(8)
P2 O2 1.6601(19)
P2 C21 1.834(3)
P2 C22 1.841(3)
P3 O1 1.6539(19)
P3 C32 1.829(3)
P3 C31 1.846(3)
O1 C6 1.393(3)
O2 C2 1.394(3)
C1 C2 1.397(4)
C1 C6 1.398(3)
C2 C3 1.388(4)
C3 C4 1.394(4)
C3 H3 0.9500
C4 C5 1.396(4)
C4 H4 0.9500
C5 C6 1.387(4)
C5 H5 0.9500
C21 C26 1.527(4)
C21 C25 1.541(4)
C21 H21 1.0000
C22 C23 1.525(4)
C22 C24 1.534(4)
C22 H22 1.0000
C23 H23A 0.9800
C23 H23B 0.9800
C23 H23C 0.9800
C24 H24A 0.9800
C24 H24B 0.9800
C24 H24C 0.9800
C25 H25A 0.9800
C25 H25B 0.9800
C25 H25C 0.9800
C26 H26A 0.9800
C26 H26B 0.9800
C26 H26C 0.9800
C31 C33 1.531(4)
C31 C34 1.538(4)
C31 H31 1.0000
C32 C36 1.530(4)
C32 C35 1.534(4)
C32 H32 1.0000
C33 H33A 0.9800
C33 H33B 0.9800
C33 H33C 0.9800
C34 H34A 0.9800
C34 H34B 0.9800
C34 H34C 0.9800
C35 H35A 0.9800
C35 H35B 0.9800
C35 H35C 0.9800
C36 H36A 0.9800
C36 H36B 0.9800
C36 H36C 0.9800
C10 C11 1.476(3)
C10 H10A 0.9900
C10 H10B 0.9900
C11 C12 1.395(4)
C11 C16 1.408(4)
C12 C13 1.396(4)
C12 H12 0.9500
C13 C14 1.390(4)
C13 H13 0.9500
C14 C15 1.391(4)
C14 H14 0.9500
C15 C16 1.387(4)
C15 H15 0.9500
C16 H16 0.9500
B1 F3 1.379(3)
B1 F4 1.381(4)
B1 F2 1.387(4)
B1 F1 1.438(3)
